data_4336846
loop_
_publ_author_name
'Niko Fischer'
'Manuel Joas'
'Thomas M. Klap\"otke'
'J\"org Stierstorfer'

_publ_contact_author_address
;
Department Chemie
Ludwig-Maximilians Universit\"at
Butenandtstra\&se 5-13 (Haus D)
D-81377 M\"unchen
Bundesrepublik Deutschland
;
_publ_contact_author_email tmk@cup.uni-muenchen.de
_publ_contact_author_fax '+49 89 2180 77492'
_publ_contact_author_name 'Thomas M. Klapo\"tke'
_publ_contact_author_phone '+49 89 2180 77491'
_publ_section_title
;
 Transition Metal Complexes of 3-Amino-1-nitroguanidine as Laser Ignitible
 Primary Explosives: Structures and Properties
;
_journal_name_full 'Inorganic Chemistry'
_journal_page_first 13791
_journal_page_last 13802
_journal_paper_doi 10.1021/ic402038x
_journal_volume 52
_journal_year 2013
_chemical_formula_sum 'C H7 Ag N8 O7'
_chemical_formula_weight 351.02
_chemical_name_common Ag(ANG)2(DN)
_chemical_name_systematic 'Bis(3-amino-1-nitroguanidine)silver(I) dinitramide'
_space_group_IT_number 14
_symmetry_cell_setting monoclinic
_symmetry_space_group_name_Hall '-P 2ybc'
_symmetry_space_group_name_H-M 'P 1 21/c 1'
_atom_sites_solution_hydrogens geom
_atom_sites_solution_primary direct
_atom_sites_solution_secondary difmap
_audit_author_name 'Joerg Stierstorfer'
_audit_creation_date
;
'Wed Jan 20 17:56:06 2010'
;
_audit_creation_method
;
CrysAlisPro, Oxford Diffraction Ltd.,
Version 1.171.35.11 (release 16-05-2011 CrysAlis171 .NET)
(compiled May 16 2011,17:55:39)
;
_audit_update_record 29.08.2012
_cell_angle_alpha 90.00
_cell_angle_beta 92.240(13)
_cell_angle_gamma 90.00
_cell_formula_units_Z 4
_cell_length_a 7.2076(9)
_cell_length_b 22.159(2)
_cell_length_c 5.9489(9)
_cell_measurement_reflns_used 1526
_cell_measurement_temperature 173(2)
_cell_measurement_theta_max 28.7608
_cell_measurement_theta_min 4.3516
_cell_volume 949.4(2)
_computing_cell_refinement
;
CrysAlisPro, Agilent Technologies,
Version 1.171.35.11 (release 16-05-2011 CrysAlis171 .NET)
(compiled May 16 2011,17:55:39)
;
_computing_data_collection
;
CrysAlisPro, Agilent Technologies,
Version 1.171.35.11 (release 16-05-2011 CrysAlis171 .NET)
(compiled May 16 2011,17:55:39)
;
_computing_data_reduction
;
CrysAlisPro, Agilent Technologies,
Version 1.171.35.11 (release 16-05-2011 CrysAlis171 .NET)
(compiled May 16 2011,17:55:39)
;
_computing_molecular_graphics
;
'ORTEP (M. N. Burnett, C. K. Johnson, ORTEP-III: Oak Ridge Thermal Ellipsoid
;
_computing_publication_material 'PLATON (A. L. Spek, Acta Crystallogr, Sect. A, 1990, 46, C34, 1995 version).'
_computing_structure_refinement 'SHELXL-97 (Sheldrick, 1997)'
_computing_structure_solution SIR-92
_diffrn_ambient_temperature 173
_diffrn_detector_area_resol_mean 15.9809
_diffrn_measured_fraction_theta_full 0.973
_diffrn_measured_fraction_theta_max 0.973
_diffrn_measurement_device 'CCD camera on \k-goniostat'
_diffrn_measurement_device_type 'Xcalibur, Sapphire3'
_diffrn_measurement_method '\w scans'
_diffrn_orient_matrix_UB_11 -0.0104007572
_diffrn_orient_matrix_UB_12 0.0228549465
_diffrn_orient_matrix_UB_13 0.0676989819
_diffrn_orient_matrix_UB_21 -0.0639261968
_diffrn_orient_matrix_UB_22 -0.0197737761
_diffrn_orient_matrix_UB_23 0.0541901577
_diffrn_orient_matrix_UB_31 0.1001854434
_diffrn_orient_matrix_UB_32 -0.0102170117
_diffrn_orient_matrix_UB_33 0.0463613788
_diffrn_radiation_collimation 0.5
_diffrn_radiation_monochromator graphite
_diffrn_radiation_source 'Enhance (Mo) x-ray Source'
_diffrn_radiation_type 'Mo K\a'
_diffrn_radiation_wavelength 0.71073
_diffrn_reflns_av_R_equivalents 0.0477
_diffrn_reflns_av_sigmaI/netI 0.0807
_diffrn_reflns_limit_h_max 8
_diffrn_reflns_limit_h_min -8
_diffrn_reflns_limit_k_max 13
_diffrn_reflns_limit_k_min -27
_diffrn_reflns_limit_l_max 6
_diffrn_reflns_limit_l_min -7
_diffrn_reflns_number 3662
_diffrn_reflns_theta_full 26.10
_diffrn_reflns_theta_max 26.10
_diffrn_reflns_theta_min 4.40
_diffrn_source_current 40
_diffrn_source_type 'Spellman generator'
_diffrn_source_voltage 50
_exptl_absorpt_coefficient_mu 2.174
_exptl_absorpt_correction_T_max 0.99999
_exptl_absorpt_correction_T_min 0.70369
_exptl_absorpt_correction_type multi-scan
_exptl_absorpt_process_details
;
CrysAlisPro, Agilent Technologies,
Version 1.171.35.11 (release 16-05-2011 CrysAlis171 .NET)
(compiled May 16 2011,17:55:39)
empirical absorption correction using spherical harmonics,
 implemented in SCALE3 ABSPACK scaling algorithm.
;
_exptl_crystal_colour colorless
_exptl_crystal_density_diffrn 2.456
_exptl_crystal_description needle
_exptl_crystal_F_000 688
_exptl_crystal_size_max 0.32
_exptl_crystal_size_mid 0.12
_exptl_crystal_size_min 0.11
_refine_diff_density_max 6.818
_refine_diff_density_min -1.735
_refine_diff_density_rms 0.366
_refine_ls_extinction_method none
_refine_ls_goodness_of_fit_ref 0.950
_refine_ls_hydrogen_treatment mixed
_refine_ls_matrix_type full
_refine_ls_number_parameters 164
_refine_ls_number_reflns 1837
_refine_ls_number_restraints 8
_refine_ls_restrained_S_all 0.948
_refine_ls_R_factor_all 0.1110
_refine_ls_R_factor_gt 0.0850
_refine_ls_shift/su_max 0.002
_refine_ls_shift/su_mean 0.000
_refine_ls_structure_factor_coef Fsqd
_refine_ls_weighting_details 'calc w=1/[\s^2^(Fo^2^)+(0.1545P)^2^+0.0000P] where P=(Fo^2^+2Fc^2^)/3'
_refine_ls_weighting_scheme calc
_refine_ls_wR_factor_gt 0.2022
_refine_ls_wR_factor_ref 0.2130
_reflns_number_gt 1196
_reflns_number_total 1837
_reflns_threshold_expression >2sigma(I)
_cod_data_source_file ic402038x_si_002_05.cif
_cod_data_source_block fx020
_cod_database_code 4336846

loop_
_symmetry_equiv_pos_as_xyz
'x, y, z'
'-x, y+1/2, -z+1/2'
'-x, -y, -z'
'x, -y-1/2, z-1/2'

loop_
_atom_site_label
_atom_site_type_symbol
_atom_site_fract_x
_atom_site_fract_y
_atom_site_fract_z
_atom_site_U_iso_or_equiv
_atom_site_adp_type
_atom_site_occupancy
_atom_site_symmetry_multiplicity
_atom_site_calc_flag
_atom_site_refinement_flags
Ag Ag 0.58731(12) 0.21756(3) 0.74845(14) 0.0190(4) Uani 1 1 d .
N1 N 0.8805(13) 0.1113(4) 0.7518(15) 0.0180(15) Uani 1 1 d D
N8 N 0.5507(13) 0.3545(4) 0.7461(13) 0.0155(19) Uani 1 1 d .
O2 O 0.3736(12) 0.0339(4) 0.7624(14) 0.0247(14) Uani 1 1 d .
O1 O 0.2636(11) 0.1232(3) 0.6992(14) 0.0247(14) Uani 1 1 d .
O5 O 0.4884(13) 0.4055(4) 0.7481(14) 0.0253(18) Uani 1 1 d .
N5 N 0.7279(14) 0.0226(4) 0.7540(18) 0.021(2) Uani 1 1 d D
N3 N 0.5650(13) 0.1158(4) 0.7438(15) 0.0180(15) Uani 1 1 d .
O6 O 0.1739(13) 0.2697(4) 0.8728(13) 0.0288(15) Uani 1 1 d .
N2 N 0.8833(14) 0.1748(4) 0.7322(18) 0.023(2) Uani 1 1 d D
O4 O 0.7172(11) 0.3423(4) 0.7228(13) 0.0253(18) Uani 1 1 d .
C1 C 0.7228(15) 0.0811(5) 0.7503(18) 0.014(2) Uani 1 1 d .
O7 O 0.1766(12) 0.3520(4) 0.6715(14) 0.032(2) Uani 1 1 d .
N6 N 0.2555(15) 0.3110(5) 0.7738(16) 0.027(2) Uani 1 1 d .
N4 N 0.3987(13) 0.0883(4) 0.7344(15) 0.0172(19) Uani 1 1 d .
N7 N 0.4472(13) 0.3025(4) 0.7783(16) 0.0180(6) Uani 1 1 d .
O3 O 0.0593(12) -0.0427(4) 0.7183(16) 0.031(2) Uani 1 1 d D
H2A H 0.927(16) 0.192(5) 0.598(11) 0.02(3) Uiso 1 1 d D
H2B H 0.964(17) 0.198(6) 0.83(2) 0.04(4) Uiso 1 1 d D
H1 H 0.984(11) 0.086(5) 0.792(18) 0.02(3) Uiso 1 1 d D
H3B H 0.098(16) -0.082(2) 0.77(3) 0.07(6) Uiso 1 1 d D
H5A H 0.617(10) 0.000(5) 0.772(19) 0.02(3) Uiso 1 1 d D
H3A H 0.169(8) -0.019(4) 0.729(18) 0.02(3) Uiso 1 1 d D
H5B H 0.848(14) 0.006(10) 0.79(3) 0.12(9) Uiso 1 1 d D

loop_
_atom_site_aniso_label
_atom_site_aniso_U_11
_atom_site_aniso_U_22
_atom_site_aniso_U_33
_atom_site_aniso_U_23
_atom_site_aniso_U_13
_atom_site_aniso_U_12
Ag 0.0193(5) 0.0053(5) 0.0325(6) 0.0005(4) 0.0028(3) 0.0026(3)
N1 0.013(4) 0.008(3) 0.032(4) -0.005(3) 0.003(3) 0.005(3)
N8 0.022(5) 0.014(5) 0.010(4) 0.005(4) 0.000(4) -0.008(4)
O2 0.021(3) 0.010(3) 0.044(4) 0.001(2) 0.004(3) -0.001(2)
O1 0.021(3) 0.010(3) 0.044(4) 0.001(2) 0.004(3) -0.001(2)
O5 0.036(5) 0.003(3) 0.037(5) 0.000(3) 0.005(4) 0.005(3)
N5 0.017(5) 0.011(4) 0.037(6) 0.004(4) 0.000(4) -0.006(4)
N3 0.013(4) 0.008(3) 0.032(4) -0.005(3) 0.003(3) 0.005(3)
O6 0.042(3) 0.022(3) 0.023(3) -0.002(3) 0.006(4) -0.005(4)
N2 0.015(5) 0.007(4) 0.046(6) 0.003(4) 0.003(4) -0.004(4)
O4 0.021(4) 0.023(4) 0.032(4) 0.003(4) 0.006(3) 0.003(4)
C1 0.016(5) 0.007(5) 0.020(5) 0.001(4) -0.002(4) 0.006(4)
O7 0.029(5) 0.025(5) 0.040(5) 0.003(4) -0.005(4) 0.011(4)
N6 0.030(6) 0.028(6) 0.023(5) -0.001(5) -0.003(4) 0.005(5)
N4 0.020(5) 0.009(4) 0.023(5) 0.002(4) 0.001(4) 0.003(4)
N7 0.0135(13) 0.0084(4) 0.0325(13) -0.005(3) 0.003(3) 0.005(3)
O3 0.020(4) 0.014(4) 0.058(6) 0.004(4) 0.006(4) 0.004(4)

loop_
_atom_type_symbol
_atom_type_description
_atom_type_scat_dispersion_real
_atom_type_scat_dispersion_imag
_atom_type_scat_source
C C 0.0033 0.0016 'International Tables Vol C Tables 4.2.6.8 and 6.1.1.4'
H H 0.0000 0.0000 'International Tables Vol C Tables 4.2.6.8 and 6.1.1.4'
N N 0.0061 0.0033 'International Tables Vol C Tables 4.2.6.8 and 6.1.1.4'
O O 0.0106 0.0060 'International Tables Vol C Tables 4.2.6.8 and 6.1.1.4'
Ag Ag -0.8971 1.1015 'International Tables Vol C Tables 4.2.6.8 and 6.1.1.4'

loop_
_geom_angle_atom_site_label_1
_geom_angle_atom_site_label_2
_geom_angle_atom_site_label_3
_geom_angle
_geom_angle_site_symmetry_1
_geom_angle_site_symmetry_3
N7 Ag N3 147.4(4) . .
N7 Ag N2 142.3(3) . .
N3 Ag N2 70.1(3) . .
N7 Ag Ag 61.8(2) . 4_566
N3 Ag Ag 116.3(2) . 4_566
N2 Ag Ag 104.2(3) . 4_566
N7 Ag Ag 73.1(3) . 4_565
N3 Ag Ag 115.2(2) . 4_565
N2 Ag Ag 96.1(3) . 4_565
Ag Ag Ag 128.40(5) 4_566 4_565
C1 N1 N2 121.3(9) . .
C1 N1 H1 112(8) . .
N2 N1 H1 126(8) . .
O5 N8 O4 124.1(10) . .
O5 N8 N7 124.7(9) . .
O4 N8 N7 111.1(9) . .
C1 N5 H5A 120(8) . .
C1 N5 H5B 114(10) . .
H5A N5 H5B 123(10) . .
N4 N3 C1 118.9(9) . .
N4 N3 Ag 121.1(7) . .
C1 N3 Ag 120.0(7) . .
N1 N2 Ag 112.6(7) . .
N1 N2 H2A 119(8) . .
Ag N2 H2A 101(8) . .
N1 N2 H2B 120(10) . .
Ag N2 H2B 107(10) . .
H2A N2 H2B 94(10) . .
N5 C1 N1 118.9(10) . .
N5 C1 N3 125.7(11) . .
N1 C1 N3 115.4(9) . .
O7 N6 O6 124.2(11) . .
O7 N6 N7 123.5(11) . .
O6 N6 N7 112.2(9) . .
O2 N4 O1 120.6(9) . .
O2 N4 N3 125.1(9) . .
O1 N4 N3 114.4(9) . .
N8 N7 N6 115.0(9) . .
N8 N7 Ag 117.3(7) . .
N6 N7 Ag 125.8(8) . .
H3B O3 H3A 104(4) . .

loop_
_geom_bond_atom_site_label_1
_geom_bond_atom_site_label_2
_geom_bond_distance
Ag N7 2.147(9)
Ag N3 2.260(9)
Ag N2 2.340(10)
N1 C1 1.318(15)
N1 N2 1.411(13)
N1 H1 0.950(5)
N8 O5 1.216(13)
N8 O4 1.244(12)
N8 N7 1.389(13)
O2 N4 1.232(12)
O1 N4 1.255(12)
N5 C1 1.299(13)
N5 H5A 0.950(5)
N5 H5B 0.950(5)
N3 N4 1.344(13)
N3 C1 1.373(14)
O6 N6 1.248(14)
N2 H2A 0.950(5)
N2 H2B 0.950(5)
O7 N6 1.221(13)
N6 N7 1.394(14)
O3 H3B 0.950(5)
O3 H3A 0.950(5)

loop_
_geom_torsion_atom_site_label_1
_geom_torsion_atom_site_label_2
_geom_torsion_atom_site_label_3
_geom_torsion_atom_site_label_4
_geom_torsion
_geom_torsion_site_symmetry_1
N7 Ag N3 N4 10.1(11) .
N2 Ag N3 N4 -175.4(8) .
Ag Ag N3 N4 88.2(7) 4_566
Ag Ag N3 N4 -87.9(7) 4_565
N7 Ag N3 C1 -170.0(7) .
N2 Ag N3 C1 4.5(8) .
Ag Ag N3 C1 -92.0(8) 4_566
Ag Ag N3 C1 92.0(8) 4_565
C1 N1 N2 Ag 7.9(13) .
N7 Ag N2 N1 169.2(6) .
N3 Ag N2 N1 -6.0(7) .
Ag Ag N2 N1 107.2(7) 4_566
Ag Ag N2 N1 -120.6(7) 4_565
N2 N1 C1 N5 175.5(10) .
N2 N1 C1 N3 -4.2(15) .
N4 N3 C1 N5 -1.9(17) .
Ag N3 C1 N5 178.2(9) .
N4 N3 C1 N1 177.8(9) .
Ag N3 C1 N1 -2.0(13) .
C1 N3 N4 O2 10.7(15) .
Ag N3 N4 O2 -169.4(8) .
C1 N3 N4 O1 -171.0(9) .
Ag N3 N4 O1 8.8(12) .
O5 N8 N7 N6 11.2(14) .
O4 N8 N7 N6 -171.2(9) .
O5 N8 N7 Ag 176.7(8) .
O4 N8 N7 Ag -5.7(10) .
O7 N6 N7 N8 26.4(15) .
O6 N6 N7 N8 -158.1(9) .
O7 N6 N7 Ag -137.6(10) .
O6 N6 N7 Ag 37.8(13) .
N3 Ag N7 N8 -174.7(6) .
N2 Ag N7 N8 13.7(10) .
Ag Ag N7 N8 89.9(7) 4_566
Ag Ag N7 N8 -64.2(6) 4_565
N3 Ag N7 N6 -11.0(13) .
N2 Ag N7 N6 177.5(8) .
Ag Ag N7 N6 -106.3(9) 4_566
Ag Ag N7 N6 99.6(9) 4_565
